data_2013312
loop_
_publ_author_name
'Larry R. Falvello'
'Daniel Ferrer'
'Tatiana Soler'
'Milagros Tom\'as'

_publ_section_title
;
 Hexaaquanickel diorotate(1--) dihydrate at 150K
;
_journal_issue 4
_journal_name_full 'Acta Crystallographica Section C'
_journal_page_first m149
_journal_page_last m151
_journal_paper_doi 10.1107/S0108270103004773
_journal_volume 59
_journal_year 2003
_chemical_formula_iupac '[Ni (H2 O)6] (C5 H3 N2 O4)2, 2H2 O'
_chemical_formula_moiety 'H12 Ni O6, 2(C5 H3 N2 O4), 2(H2 O)'
_chemical_formula_sum 'C10 H22 N4 Ni O16'
_chemical_formula_weight 513.03
_chemical_name_common
;
Hexaaquanickel diorotate(1-) dihydrate
;
_chemical_name_systematic
;
hexaaquanickel bis(2,4-dihydroxypyrimidine-6-carboxylate) dihydrate
;
_space_group_IT_number 14
_symmetry_cell_setting monoclinic
_symmetry_space_group_name_Hall '-P 2ybc'
_symmetry_space_group_name_H-M 'P 1 21/c 1'
_atom_sites_solution_hydrogens geom
_atom_sites_solution_primary direct
_atom_sites_solution_secondary difmap
_audit_creation_method SHELXL-97
_cell_angle_alpha 90.00
_cell_angle_beta 97.932(12)
_cell_angle_gamma 90.00
_cell_formula_units_Z 2
_cell_length_a 10.7908(10)
_cell_length_b 12.8626(10)
_cell_length_c 6.8482(10)
_cell_measurement_reflns_used 25
_cell_measurement_temperature 150(2)
_cell_measurement_theta_max 17.3
_cell_measurement_theta_min 10.5
_cell_volume 941.42(18)
_computing_cell_refinement CAD-4/PC
_computing_data_collection 'CAD-4/PC (Enraf-Nonius, 1996)'
_computing_data_reduction 'XCAD4 (Harms & Wocadlo, 1995)'
_computing_molecular_graphics 'SHELXTL (Siemens, 1996)'
_computing_publication_material SHELXL97
_computing_structure_refinement 'SHELXL97 (Sheldrick, 1997)'
_computing_structure_solution 'SHELXS97 (Sheldrick, 1997)'
_diffrn_ambient_temperature 150(2)
_diffrn_measured_fraction_theta_full 1.000
_diffrn_measured_fraction_theta_max 1.000
_diffrn_measurement_device '\k-geometry diffractometer'
_diffrn_measurement_device_type 'Nonius CAD-4'
_diffrn_measurement_method \w-\q
_diffrn_radiation_monochromator graphite
_diffrn_radiation_source 'fine-focus sealed tube'
_diffrn_radiation_type MoK\a
_diffrn_radiation_wavelength 0.71073
_diffrn_reflns_av_R_equivalents 0.0381
_diffrn_reflns_av_sigmaI/netI 0.0802
_diffrn_reflns_limit_h_max 13
_diffrn_reflns_limit_h_min -14
_diffrn_reflns_limit_k_max 0
_diffrn_reflns_limit_k_min -16
_diffrn_reflns_limit_l_max 8
_diffrn_reflns_limit_l_min 0
_diffrn_reflns_number 2326
_diffrn_reflns_theta_full 27.46
_diffrn_reflns_theta_max 27.46
_diffrn_reflns_theta_min 2.48
_diffrn_standards_decay_% 8.0
_diffrn_standards_interval_time 30
_diffrn_standards_number 3
_exptl_absorpt_coefficient_mu 1.125
_exptl_absorpt_correction_T_max 0.99344
_exptl_absorpt_correction_T_min 0.90624
_exptl_absorpt_correction_type '\y scan'
_exptl_absorpt_process_details '(Kopfmann & Huber, 1968)'
_exptl_crystal_colour 'pale blue'
_exptl_crystal_density_diffrn 1.810
_exptl_crystal_density_method 'not measured'
_exptl_crystal_description plate
_exptl_crystal_F_000 532
_exptl_crystal_size_max 0.20
_exptl_crystal_size_mid 0.11
_exptl_crystal_size_min 0.02
_refine_diff_density_max 0.411
_refine_diff_density_min -0.486
_refine_ls_extinction_method none
_refine_ls_goodness_of_fit_ref 0.999
_refine_ls_hydrogen_treatment mixed
_refine_ls_matrix_type full
_refine_ls_number_parameters 172
_refine_ls_number_reflns 2148
_refine_ls_number_restraints 0
_refine_ls_restrained_S_all 0.999
_refine_ls_R_factor_all 0.0752
_refine_ls_R_factor_gt 0.0472
_refine_ls_shift/su_max 0.005
_refine_ls_shift/su_mean 0.000
_refine_ls_structure_factor_coef Fsqd
_refine_ls_weighting_details 'calc w = 1/[\s^2^(Fo^2^)+(0.045P)^2^] where P = (Fo^2^+2Fc^2^)/3'
_refine_ls_weighting_scheme calc
_refine_ls_wR_factor_gt 0.1057
_refine_ls_wR_factor_ref 0.1188
_reflns_number_gt 1562
_reflns_number_total 2148
_reflns_threshold_expression 'I > 2\s(I)'
_cod_data_source_file ln1162.cif
_cod_data_source_block I
_cod_original_sg_symbol_H-M 'P 21/c'
_cod_database_code 2013312
_cod_database_fobs_code 2013312

loop_
_symmetry_equiv_pos_as_xyz
'x, y, z'
'-x, y+1/2, -z+1/2'
'-x, -y, -z'
'x, -y-1/2, z-1/2'

loop_
_atom_site_label
_atom_site_fract_x
_atom_site_fract_y
_atom_site_fract_z
_atom_site_U_iso_or_equiv
_atom_site_adp_type
_atom_site_calc_flag
_atom_site_refinement_flags
_atom_site_occupancy
_atom_site_disorder_assembly
_atom_site_disorder_group
_atom_site_type_symbol
Ni1 0.0000 0.5000 0.0000 0.00961(16) Uani d S 1 . . Ni
O1W -0.1754(2) 0.5099(2) 0.0687(4) 0.0137(5) Uani d . 1 . . O
H1B -0.227(4) 0.451(3) 0.031(6) 0.016 Uiso d . 1 . . H
H1A -0.208(4) 0.554(3) 0.020(6) 0.016 Uiso d . 1 . . H
O2W 0.0248(2) 0.35856(19) 0.1457(4) 0.0139(5) Uani d . 1 . . O
H2B -0.043(4) 0.324(3) 0.146(6) 0.017 Uiso d . 1 . . H
H2A 0.064(4) 0.363(3) 0.257(6) 0.017 Uiso d . 1 . . H
O3W 0.0514(3) 0.5749(2) 0.2661(4) 0.0161(5) Uani d . 1 . . O
H3B 0.102(4) 0.624(4) 0.292(6) 0.019 Uiso d . 1 . . H
H3A -0.005(4) 0.591(3) 0.324(6) 0.019 Uiso d . 1 . . H
O4W 0.1357(3) 0.3390(2) 0.5356(4) 0.0174(6) Uani d . 1 . . O
H4B 0.210(4) 0.355(3) 0.560(7) 0.021 Uiso d . 1 . . H
H4A 0.129(4) 0.283(4) 0.559(7) 0.021 Uiso d . 1 . . H
N1 0.5132(3) 0.2954(2) 0.3016(4) 0.0114(6) Uani d . 1 . . N
H1N 0.490(4) 0.239(3) 0.283(6) 0.014 Uiso d . 1 . . H
C2 0.4298(3) 0.3674(3) 0.2143(5) 0.0127(7) Uani d . 1 . . C
O2 0.3276(2) 0.3437(2) 0.1277(4) 0.0207(6) Uani d . 1 . . O
N3 0.4724(3) 0.4688(2) 0.2306(5) 0.0127(6) Uani d . 1 . . N
H3N 0.418(4) 0.514(3) 0.166(6) 0.015 Uiso d . 1 . . H
C4 0.5863(3) 0.5024(3) 0.3265(5) 0.0115(6) Uani d . 1 . . C
O4 0.6113(2) 0.59625(18) 0.3324(4) 0.0154(5) Uani d . 1 . . O
C5 0.6672(3) 0.4214(3) 0.4165(5) 0.0112(7) Uani d . 1 . . C
H5 0.7470 0.4380 0.4862 0.013 Uiso calc R 1 . . H
C6 0.6281(3) 0.3220(3) 0.4005(5) 0.0103(7) Uani d . 1 . . C
C7 0.7094(3) 0.2317(3) 0.4851(5) 0.0108(7) Uani d . 1 . . C
O5 0.6674(2) 0.14282(18) 0.4412(4) 0.0138(5) Uani d . 1 . . O
O6 0.8097(2) 0.25358(19) 0.5912(4) 0.0145(5) Uani d . 1 . . O

loop_
_atom_site_aniso_label
_atom_site_aniso_U_11
_atom_site_aniso_U_22
_atom_site_aniso_U_33
_atom_site_aniso_U_12
_atom_site_aniso_U_13
_atom_site_aniso_U_23
Ni1 0.0079(3) 0.0077(3) 0.0126(3) -0.0007(2) -0.0010(2) -0.0004(3)
O1W 0.0088(11) 0.0106(12) 0.0211(13) 0.0007(10) 0.0003(10) -0.0001(11)
O2W 0.0123(13) 0.0118(12) 0.0164(13) -0.0029(10) -0.0022(10) 0.0025(10)
O3W 0.0131(12) 0.0154(12) 0.0197(13) -0.0043(10) 0.0019(11) -0.0050(11)
O4W 0.0163(13) 0.0116(12) 0.0232(14) -0.0023(11) -0.0012(11) 0.0017(11)
N1 0.0116(14) 0.0061(13) 0.0161(14) 0.0006(11) 0.0008(12) -0.0015(12)
C2 0.0138(17) 0.0113(16) 0.0131(17) -0.0019(12) 0.0027(14) -0.0015(13)
O2 0.0140(12) 0.0139(12) 0.0311(15) -0.0015(10) -0.0077(11) 0.0034(12)
N3 0.0123(14) 0.0090(13) 0.0162(15) 0.0013(11) -0.0002(12) 0.0002(12)
C4 0.0091(14) 0.0122(14) 0.0140(15) 0.0006(14) 0.0039(12) -0.0003(15)
O4 0.0175(13) 0.0066(11) 0.0218(13) -0.0027(9) 0.0019(11) -0.0006(10)
C5 0.0103(16) 0.0104(15) 0.0121(15) 0.0008(12) -0.0013(13) -0.0013(13)
C6 0.0116(16) 0.0118(16) 0.0077(15) 0.0013(12) 0.0015(12) 0.0009(12)
C7 0.0117(16) 0.0103(15) 0.0108(15) -0.0001(12) 0.0033(13) -0.0036(13)
O5 0.0121(12) 0.0104(11) 0.0174(13) 0.0013(9) -0.0030(10) -0.0003(10)
O6 0.0127(12) 0.0117(11) 0.0178(12) 0.0019(10) -0.0032(10) -0.0015(10)

loop_
_atom_type_symbol
_atom_type_description
_atom_type_scat_dispersion_real
_atom_type_scat_dispersion_imag
_atom_type_scat_source
C C 0.0033 0.0016 'International Tables Vol C Tables 4.2.6.8 and 6.1.1.4'
H H 0.0000 0.0000 'International Tables Vol C Tables 4.2.6.8 and 6.1.1.4'
N N 0.0061 0.0033 'International Tables Vol C Tables 4.2.6.8 and 6.1.1.4'
O O 0.0106 0.0060 'International Tables Vol C Tables 4.2.6.8 and 6.1.1.4'
Ni Ni 0.3393 1.1124 'International Tables Vol C Tables 4.2.6.8 and 6.1.1.4'

loop_
_geom_angle_atom_site_label_1
_geom_angle_atom_site_label_2
_geom_angle_atom_site_label_3
_geom_angle_site_symmetry_1
_geom_angle_site_symmetry_3
_geom_angle
_geom_angle_publ_flag
O1W Ni1 O1W 3_565 . 180.0 ?
O1W Ni1 O3W 3_565 . 95.08(11) ?
O1W Ni1 O3W . . 84.92(11) y
O3W Ni1 O3W . 3_565 180.0 ?
O1W Ni1 O2W . 3_565 89.66(10) ?
O3W Ni1 O2W . 3_565 90.94(10) ?
O1W Ni1 O2W . . 90.34(10) y
O3W Ni1 O2W . . 89.06(10) y
O3W Ni1 O2W 3_565 . 90.95(10) ?
O2W Ni1 O2W 3_565 . 180.0 ?
Ni1 O1W H1B . . 115(2) ?
Ni1 O1W H1A . . 111(3) ?
H1B O1W H1A . . 105(4) ?
Ni1 O2W H2B . . 114(3) ?
Ni1 O2W H2A . . 114(3) ?
H2B O2W H2A . . 111(4) ?
Ni1 O3W H3B . . 129(3) ?
Ni1 O3W H3A . . 115(3) ?
H3B O3W H3A . . 103(4) ?
H4B O4W H4A . . 109(4) ?
C2 N1 C6 . . 122.8(3) ?
C2 N1 H1N . . 113(3) ?
C6 N1 H1N . . 124(3) ?
O2 C2 N1 . . 122.7(3) ?
O2 C2 N3 . . 123.0(3) ?
N1 C2 N3 . . 114.3(3) ?
C4 N3 C2 . . 126.8(3) ?
C4 N3 H3N . . 120(3) ?
C2 N3 H3N . . 113(3) ?
O4 C4 N3 . . 119.8(3) ?
O4 C4 C5 . . 125.1(3) ?
N3 C4 C5 . . 115.1(3) ?
C6 C5 C4 . . 119.2(3) ?
C6 C5 H5 . . 120.4 ?
C4 C5 H5 . . 120.4 ?
C5 C6 N1 . . 121.9(3) ?
C5 C6 C7 . . 122.5(3) ?
N1 C6 C7 . . 115.6(3) ?
O6 C7 O5 . . 127.0(3) ?
O6 C7 C6 . . 117.2(3) ?
O5 C7 C6 . . 115.8(3) ?

loop_
_geom_bond_atom_site_label_1
_geom_bond_atom_site_label_2
_geom_bond_site_symmetry_2
_geom_bond_distance
_geom_bond_publ_flag
Ni1 O1W . 2.016(2) y
Ni1 O3W . 2.068(3) y
Ni1 O2W . 2.074(2) y
O1W H1B . 0.95(4) ?
O1W H1A . 0.73(4) ?
O2W H2B . 0.86(4) ?
O2W H2A . 0.82(4) ?
O3W H3B . 0.83(5) ?
O3W H3A . 0.80(5) ?
O4W H4B . 0.82(5) ?
O4W H4A . 0.74(4) ?
N1 C2 . 1.370(4) ?
N1 C6 . 1.372(4) ?
N1 H1N . 0.78(4) ?
C2 O2 . 1.217(4) ?
C2 N3 . 1.382(4) ?
N3 C4 . 1.381(4) ?
N3 H3N . 0.90(4) ?
C4 O4 . 1.236(4) ?
C4 C5 . 1.442(4) ?
C5 C6 . 1.347(5) ?
C5 H5 . 0.9500 ?
C6 C7 . 1.522(4) ?
C7 O6 . 1.250(4) ?
C7 O5 . 1.251(4) ?

loop_
_geom_hbond_atom_site_label_D
_geom_hbond_atom_site_label_H
_geom_hbond_atom_site_label_A
_geom_hbond_site_symmetry_A
_geom_hbond_distance_DH
_geom_hbond_distance_HA
_geom_hbond_distance_DA
_geom_hbond_angle_DHA
O3W H3B O6 3_666 0.83(5) 1.96(5) 2.769(4) 164(4)
O4W H4B O4 3_666 0.82(5) 2.06(5) 2.878(4) 170(4)
N3 H3N O5 2_655 0.90(4) 1.99(4) 2.860(4) 164(4)
O2W H2B O6 4_465 0.86(4) 1.87(4) 2.714(3) 168(4)
O1W H1B O5 4_465 0.95(4) 1.72(4) 2.663(3) 172(4)
O3W H3A O4W 3_566 0.80(5) 2.03(5) 2.812(4) 168(4)
O2W H2A O4W . 0.82(4) 1.98(4) 2.782(4) 165(4)
O4W H4A O2W 4_566 0.74(4) 2.26(4) 2.952(4) 154(4)
O1W H1A O2 3_565 0.73(4) 2.01(4) 2.728(4) 169(5)
N1 H1N O4 2_645 0.78(4) 2.22(4) 2.978(4) 165(4)

loop_
_geom_torsion_atom_site_label_1
_geom_torsion_atom_site_label_2
_geom_torsion_atom_site_label_3
_geom_torsion_atom_site_label_4
_geom_torsion
C6 N1 C2 O2 -179.5(3)
C6 N1 C2 N3 1.3(5)
O2 C2 N3 C4 179.6(3)
N1 C2 N3 C4 -1.2(5)
C2 N3 C4 O4 -178.7(3)
C2 N3 C4 C5 0.4(5)
O4 C4 C5 C6 179.4(3)
N3 C4 C5 C6 0.4(5)
C4 C5 C6 N1 -0.3(5)
C4 C5 C6 C7 177.9(3)
C2 N1 C6 C5 -0.7(5)
C2 N1 C6 C7 -179.0(3)
C5 C6 C7 O6 8.1(5)
N1 C6 C7 O6 -173.7(3)
C5 C6 C7 O5 -172.4(3)
N1 C6 C7 O5 5.9(4)
